data_7018424
loop_
_publ_author_name
'Rimoldi, Martino'
'Ragaini, Fabio'
'Gallo, Emma'
'Ferretti, Francesco'
'Macchi, Piero'
'Casati, Nicola'

_publ_section_title
;
 Unexpected isomerism in &quot;[Pd(2,9-dimethylphenanthroline)X(2)]&quot;
 (X = Cl, Br, I) complexes: a neutral and an ionic form exist.
;
_journal_issue 13
_journal_name_full 'Dalton transactions (Cambridge, England : 2003)'
_journal_page_first 3648
_journal_page_last 3658
_journal_paper_doi 10.1039/c2dt11979j
_journal_volume 41
_journal_year 2012
_chemical_formula_sum 'C57 H50 Br8 Cl2 N8 Pd4'
_chemical_formula_weight 1982.75
_chemical_name_systematic
;
?
;
_space_group_IT_number 2
_symmetry_space_group_name_Hall '-P 1'
_symmetry_space_group_name_H-M 'P -1'
_atom_sites_solution_hydrogens geom
_atom_sites_solution_primary direct
_atom_sites_solution_secondary difmap
_audit_conform_dict_location ftp://ftp.iucr.org/pub/cif_core.dic
_audit_conform_dict_name cif_core.dic
_audit_conform_dict_version 2.4
_audit_creation_date 2011-09-05T17:43:15-00:00
_audit_creation_method 'WinGX routine CIF_UPDATE'
_cell_angle_alpha 90.181(5)
_cell_angle_beta 109.819(5)
_cell_angle_gamma 89.497(5)
_cell_formula_units_Z 1
_cell_length_a 12.141(5)
_cell_length_b 8.103(5)
_cell_length_c 16.299(5)
_cell_measurement_temperature 293(2)
_cell_volume 1508.4(12)
_computing_structure_refinement 'SHELXL-97 (Sheldrick, 2008)'
_diffrn_ambient_temperature 293(2)
_diffrn_measured_fraction_theta_max 0.969
_diffrn_radiation_monochromator graphite
_diffrn_radiation_type MoK\a
_diffrn_radiation_wavelength 0.71069
_diffrn_reflns_av_R_equivalents 0.0298
_diffrn_reflns_av_unetI/netI 0.0469
_diffrn_reflns_limit_h_max 14
_diffrn_reflns_limit_h_min -12
_diffrn_reflns_limit_k_max 9
_diffrn_reflns_limit_k_min -9
_diffrn_reflns_limit_l_max 19
_diffrn_reflns_limit_l_min -15
_diffrn_reflns_number 10597
_diffrn_reflns_theta_max 24.89
_diffrn_reflns_theta_min 1.33
_exptl_absorpt_coefficient_mu 6.605
_exptl_absorpt_correction_T_max 1
_exptl_absorpt_correction_T_min 0.65
_exptl_absorpt_correction_type empirical
_exptl_absorpt_process_details sadabs
_exptl_crystal_density_diffrn 2.183
_exptl_crystal_density_method 'not measured'
_exptl_crystal_F_000 946
_exptl_crystal_size_max 0.15
_exptl_crystal_size_mid 0.12
_exptl_crystal_size_min 0.08
_refine_diff_density_max 2.058
_refine_diff_density_min -1.426
_refine_diff_density_rms 0.165
_refine_ls_extinction_method none
_refine_ls_goodness_of_fit_ref 1.069
_refine_ls_hydrogen_treatment constr
_refine_ls_matrix_type full
_refine_ls_number_parameters 351
_refine_ls_number_reflns 5098
_refine_ls_number_restraints 2
_refine_ls_restrained_S_all 1.073
_refine_ls_R_factor_all 0.0641
_refine_ls_R_factor_gt 0.0426
_refine_ls_shift/su_max 0.001
_refine_ls_shift/su_mean 0
_refine_ls_structure_factor_coef Fsqd
_refine_ls_weighting_details 'calc w=1/[\s^2^(Fo^2^)+(0.0767P)^2^+0.7985P] where P=(Fo^2^+2Fc^2^)/3'
_refine_ls_weighting_scheme calc
_refine_ls_wR_factor_gt 0.1106
_refine_ls_wR_factor_ref 0.1347
_reflns_number_gt 3863
_reflns_number_total 5098
_reflns_threshold_expression >2\s(I)
_cod_data_source_file c2dt11979j.txt
_cod_data_source_block 2b
_cod_database_code 7018424

loop_
_symmetry_equiv_pos_as_xyz
'x, y, z'
'-x, -y, -z'

loop_
_atom_site_label
_atom_site_type_symbol
_atom_site_fract_x
_atom_site_fract_y
_atom_site_fract_z
_atom_site_U_iso_or_equiv
_atom_site_adp_type
_atom_site_occupancy
_atom_site_symmetry_multiplicity
_atom_site_calc_flag
_atom_site_refinement_flags
C11 C 0.9041(7) 0.0275(10) 0.2169(5) 0.048(2) Uani 1 1 d .
H11A H 0.8238 0.0498 0.1829 0.073 Uiso 1 1 calc R
H11B H 0.917 -0.0896 0.222 0.073 Uiso 1 1 calc R
H11C H 0.9541 0.075 0.1888 0.073 Uiso 1 1 calc R
C12 C 0.9315(6) 0.1021(9) 0.3069(5) 0.0376(18) Uani 1 1 d .
C13 C 1.0457(7) 0.0821(10) 0.3681(5) 0.047(2) Uani 1 1 d .
H13 H 1.1032 0.0268 0.3526 0.057 Uiso 1 1 calc R
C14 C 1.0702(7) 0.1447(10) 0.4497(5) 0.049(2) Uani 1 1 d .
H14 H 1.1444 0.1295 0.4908 0.058 Uiso 1 1 calc R
C15 C 0.9845(6) 0.2318(9) 0.4722(5) 0.0383(18) Uani 1 1 d .
C16 C 0.8716(6) 0.2483(9) 0.4081(4) 0.0352(17) Uani 1 1 d .
C17 C 1.0063(8) 0.2999(11) 0.5567(5) 0.052(2) Uani 1 1 d .
H17 H 1.0796 0.2851 0.5991 0.063 Uiso 1 1 calc R
C21 C 0.4870(7) 0.4967(12) 0.3078(6) 0.058(2) Uani 1 1 d .
H21A H 0.4875 0.4379 0.2567 0.088 Uiso 1 1 calc R
H21B H 0.4773 0.6127 0.2951 0.088 Uiso 1 1 calc R
H21C H 0.4236 0.4585 0.3251 0.088 Uiso 1 1 calc R
C22 C 0.6025(7) 0.4668(10) 0.3814(5) 0.0416(19) Uani 1 1 d .
C23 C 0.6224(8) 0.5402(11) 0.4635(6) 0.055(2) Uani 1 1 d .
H23 H 0.5656 0.6066 0.4737 0.066 Uiso 1 1 calc R
C24 C 0.7265(9) 0.5118(12) 0.5271(5) 0.061(3) Uani 1 1 d .
H24 H 0.7408 0.5582 0.5819 0.073 Uiso 1 1 calc R
C25 C 0.8118(7) 0.4146(10) 0.5118(5) 0.046(2) Uani 1 1 d .
C26 C 0.7849(7) 0.3452(9) 0.4282(4) 0.0355(17) Uani 1 1 d .
C27 C 0.9246(8) 0.3841(12) 0.5765(5) 0.053(2) Uani 1 1 d .
H27 H 0.9403 0.4238 0.6329 0.064 Uiso 1 1 calc R
C31 C 0.8440(7) 0.5047(10) 0.2222(5) 0.046(2) Uani 1 1 d .
H31A H 0.8316 0.4573 0.2722 0.069 Uiso 1 1 calc R
H31B H 0.8342 0.6223 0.223 0.069 Uiso 1 1 calc R
H31C H 0.9219 0.4788 0.2235 0.069 Uiso 1 1 calc R
C32 C 0.7576(7) 0.4359(9) 0.1413(5) 0.0388(18) Uani 1 1 d .
C33 C 0.7567(7) 0.4874(10) 0.0581(6) 0.048(2) Uani 1 1 d .
H33 H 0.8134 0.5606 0.0543 0.058 Uiso 1 1 calc R
C34 C 0.6746(8) 0.4319(10) -0.0165(5) 0.048(2) Uani 1 1 d .
H34 H 0.6774 0.462 -0.0708 0.058 Uiso 1 1 calc R
C35 C 0.5865(7) 0.3297(9) -0.0103(5) 0.0373(18) Uani 1 1 d .
C36 C 0.5919(6) 0.2798(8) 0.0721(4) 0.0302(16) Uani 1 1 d .
C37 C 0.4898(8) 0.2785(10) -0.0849(5) 0.045(2) Uani 1 1 d .
H37 H 0.4889 0.3042 -0.1407 0.054 Uiso 1 1 calc R
C41 C 0.4190(7) 0.0464(11) 0.2708(5) 0.047(2) Uani 1 1 d .
H41A H 0.4946 0.0752 0.3111 0.071 Uiso 1 1 calc R
H41B H 0.4046 -0.0682 0.2774 0.071 Uiso 1 1 calc R
H41C H 0.3599 0.1124 0.2824 0.071 Uiso 1 1 calc R
C42 C 0.4159(6) 0.0768(9) 0.1814(5) 0.0403(18) Uani 1 1 d .
C43 C 0.3135(7) 0.0448(10) 0.1099(5) 0.046(2) Uani 1 1 d .
H43 H 0.2485 0.0024 0.1204 0.055 Uiso 1 1 calc R
C44 C 0.3068(7) 0.0737(10) 0.0266(5) 0.047(2) Uani 1 1 d .
H44 H 0.2398 0.0445 -0.0193 0.056 Uiso 1 1 calc R
C45 C 0.4011(6) 0.1481(9) 0.0091(5) 0.0373(18) Uani 1 1 d .
C46 C 0.4994(6) 0.1869(8) 0.0828(4) 0.0293(15) Uani 1 1 d .
C47 C 0.4005(8) 0.1939(10) -0.0746(5) 0.046(2) Uani 1 1 d .
H47 H 0.3374 0.1651 -0.1235 0.055 Uiso 1 1 calc R
N11 N 0.8481(5) 0.1785(7) 0.3265(4) 0.0325(14) Uani 1 1 d .
N21 N 0.6795(5) 0.3728(8) 0.3642(4) 0.0388(15) Uani 1 1 d .
N31 N 0.6781(5) 0.3284(7) 0.1475(4) 0.0314(13) Uani 1 1 d .
N41 N 0.5089(5) 0.1417(7) 0.1662(4) 0.0296(13) Uani 1 1 d .
Br1 Br 0.68485(7) -0.10761(10) 0.31599(5) 0.0426(2) Uani 1 1 d .
Br21 Br 1.15566(9) 0.31232(12) 0.22845(6) 0.0622(3) Uani 1 1 d .
Br22 Br 1.16432(10) 0.73209(13) 0.21527(7) 0.0691(3) Uani 1 1 d .
Br23 Br 1.00079(8) 0.70864(11) -0.00681(6) 0.0571(3) Uani 1 1 d .
Pd1 Pd 0.67655(5) 0.16547(7) 0.24802(3) 0.03031(18) Uani 1 1 d .
Pd2 Pd 1.08361(5) 0.51205(8) 0.11392(4) 0.0454(2) Uani 1 1 d .
C9 C 0.5497(17) -0.093(3) 0.505(3) 0.167(15) Uiso 0.5 1 d PD
H9A H 0.5825 -0.162 0.5559 0.2 Uiso 0.5 1 calc PR
H9B H 0.5721 -0.1407 0.458 0.2 Uiso 0.5 1 calc PR
Cl9 Cl 0.6038(6) 0.0912(9) 0.5259(4) 0.208(3) Uiso 1 1 d D

loop_
_atom_site_aniso_label
_atom_site_aniso_U_11
_atom_site_aniso_U_22
_atom_site_aniso_U_33
_atom_site_aniso_U_23
_atom_site_aniso_U_13
_atom_site_aniso_U_12
C11 0.041(5) 0.050(5) 0.052(5) -0.015(4) 0.014(4) 0.000(4)
C12 0.034(4) 0.032(4) 0.043(4) 0.000(3) 0.008(3) -0.009(3)
C13 0.029(4) 0.049(5) 0.058(5) 0.005(4) 0.007(4) 0.000(4)
C14 0.035(4) 0.049(5) 0.045(5) 0.010(4) -0.009(4) -0.010(4)
C15 0.036(4) 0.039(4) 0.030(4) 0.005(3) -0.002(3) -0.009(3)
C16 0.042(4) 0.029(4) 0.029(4) 0.006(3) 0.006(3) -0.011(3)
C17 0.046(5) 0.058(6) 0.035(5) 0.011(4) -0.010(4) -0.013(4)
C21 0.041(5) 0.069(6) 0.062(6) 0.001(5) 0.012(4) 0.007(4)
C22 0.036(4) 0.042(5) 0.050(5) -0.002(4) 0.020(4) -0.002(4)
C23 0.058(6) 0.057(6) 0.058(6) -0.015(4) 0.028(5) -0.004(5)
C24 0.070(7) 0.080(7) 0.034(5) -0.019(4) 0.019(5) -0.018(5)
C25 0.049(5) 0.050(5) 0.037(4) -0.006(4) 0.011(4) -0.016(4)
C26 0.043(4) 0.032(4) 0.028(4) -0.001(3) 0.008(3) -0.009(3)
C27 0.061(6) 0.063(6) 0.029(4) 0.003(4) 0.006(4) -0.021(5)
C31 0.041(5) 0.045(5) 0.049(5) 0.002(4) 0.012(4) -0.011(4)
C32 0.041(4) 0.030(4) 0.048(5) 0.002(3) 0.019(4) 0.007(3)
C33 0.044(5) 0.045(5) 0.066(6) 0.017(4) 0.033(5) 0.006(4)
C34 0.058(5) 0.055(5) 0.041(5) 0.011(4) 0.030(4) 0.014(4)
C35 0.043(4) 0.039(4) 0.030(4) 0.003(3) 0.014(3) 0.009(4)
C36 0.030(4) 0.030(4) 0.026(4) -0.004(3) 0.005(3) 0.005(3)
C37 0.066(6) 0.044(5) 0.021(4) 0.000(3) 0.012(4) 0.017(4)
C41 0.039(5) 0.056(5) 0.047(5) 0.011(4) 0.015(4) -0.004(4)
C42 0.031(4) 0.039(4) 0.047(5) -0.003(4) 0.008(4) 0.000(3)
C43 0.030(4) 0.050(5) 0.054(5) -0.012(4) 0.009(4) -0.010(4)
C44 0.036(4) 0.051(5) 0.042(5) -0.012(4) -0.001(4) -0.003(4)
C45 0.037(4) 0.033(4) 0.034(4) -0.005(3) 0.002(3) 0.005(3)
C46 0.026(4) 0.028(4) 0.031(4) -0.005(3) 0.006(3) 0.003(3)
C47 0.054(5) 0.042(5) 0.036(4) -0.003(4) 0.007(4) 0.004(4)
N11 0.029(3) 0.033(3) 0.032(3) 0.000(3) 0.006(3) -0.002(3)
N21 0.036(4) 0.042(4) 0.036(4) 0.000(3) 0.009(3) -0.006(3)
N31 0.033(3) 0.028(3) 0.033(3) -0.001(3) 0.011(3) -0.001(3)
N41 0.027(3) 0.027(3) 0.030(3) -0.003(2) 0.003(3) 0.002(2)
Br1 0.0400(4) 0.0410(5) 0.0392(4) 0.0088(3) 0.0033(3) -0.0042(3)
Br21 0.0662(6) 0.0580(6) 0.0583(6) 0.0067(5) 0.0158(5) 0.0035(5)
Br22 0.0785(7) 0.0579(6) 0.0730(7) -0.0121(5) 0.0283(6) -0.0153(5)
Br23 0.0638(6) 0.0452(5) 0.0610(6) 0.0027(4) 0.0197(5) -0.0015(4)
Pd1 0.0268(3) 0.0330(3) 0.0261(3) -0.0003(2) 0.0023(2) -0.0038(2)
Pd2 0.0418(4) 0.0458(4) 0.0533(4) 0.0007(3) 0.0220(3) -0.0016(3)

loop_
_atom_type_symbol
_atom_type_description
_atom_type_scat_dispersion_real
_atom_type_scat_dispersion_imag
_atom_type_scat_source
C C 0.0033 0.0016 'International Tables Vol C Tables 4.2.6.8 and 6.1.1.4'
H H 0 0 'International Tables Vol C Tables 4.2.6.8 and 6.1.1.4'
N N 0.0061 0.0033 'International Tables Vol C Tables 4.2.6.8 and 6.1.1.4'
Cl Cl 0.1484 0.1585 'International Tables Vol C Tables 4.2.6.8 and 6.1.1.4'
Br Br -0.2901 2.4595 'International Tables Vol C Tables 4.2.6.8 and 6.1.1.4'
Pd Pd -0.9988 1.0072 'International Tables Vol C Tables 4.2.6.8 and 6.1.1.4'

loop_
_geom_angle_atom_site_label_1
_geom_angle_atom_site_label_2
_geom_angle_atom_site_label_3
_geom_angle
_geom_angle_site_symmetry_1
_geom_angle_site_symmetry_3
C12 C11 H11A 109.5 . .
C12 C11 H11B 109.5 . .
H11A C11 H11B 109.5 . .
C12 C11 H11C 109.5 . .
H11A C11 H11C 109.5 . .
H11B C11 H11C 109.5 . .
N11 C12 C13 122.1(7) . .
N11 C12 C11 119.1(7) . .
C13 C12 C11 118.7(7) . .
C14 C13 C12 119.1(8) . .
C14 C13 H13 120.4 . .
C12 C13 H13 120.4 . .
C13 C14 C15 120.4(7) . .
C13 C14 H14 119.8 . .
C15 C14 H14 119.8 . .
C14 C15 C16 118.0(7) . .
C14 C15 C17 122.3(7) . .
C16 C15 C17 119.7(8) . .
N11 C16 C15 120.3(7) . .
N11 C16 C26 120.9(6) . .
C15 C16 C26 118.7(7) . .
C27 C17 C15 121.5(8) . .
C27 C17 H17 119.2 . .
C15 C17 H17 119.2 . .
C22 C21 H21A 109.5 . .
C22 C21 H21B 109.5 . .
H21A C21 H21B 109.5 . .
C22 C21 H21C 109.5 . .
H21A C21 H21C 109.5 . .
H21B C21 H21C 109.5 . .
N21 C22 C23 122.9(8) . .
N21 C22 C21 117.1(7) . .
C23 C22 C21 120.0(8) . .
C24 C23 C22 118.3(8) . .
C24 C23 H23 120.8 . .
C22 C23 H23 120.8 . .
C23 C24 C25 121.0(8) . .
C23 C24 H24 119.5 . .
C25 C24 H24 119.5 . .
C24 C25 C26 117.1(7) . .
C24 C25 C27 123.1(8) . .
C26 C25 C27 119.8(8) . .
N21 C26 C25 121.8(7) . .
N21 C26 C16 118.8(6) . .
C25 C26 C16 119.4(7) . .
C17 C27 C25 120.7(8) . .
C17 C27 H27 119.6 . .
C25 C27 H27 119.6 . .
C32 C31 H31A 109.5 . .
C32 C31 H31B 109.5 . .
H31A C31 H31B 109.5 . .
C32 C31 H31C 109.5 . .
H31A C31 H31C 109.5 . .
H31B C31 H31C 109.5 . .
N31 C32 C33 119.8(7) . .
N31 C32 C31 119.5(7) . .
C33 C32 C31 120.7(7) . .
C34 C33 C32 121.4(7) . .
C34 C33 H33 119.3 . .
C32 C33 H33 119.3 . .
C33 C34 C35 119.0(7) . .
C33 C34 H34 120.5 . .
C35 C34 H34 120.5 . .
C36 C35 C34 117.7(7) . .
C36 C35 C37 119.3(7) . .
C34 C35 C37 122.9(7) . .
N31 C36 C35 123.5(7) . .
N31 C36 C46 116.2(6) . .
C35 C36 C46 120.0(6) . .
C47 C37 C35 120.6(7) . .
C47 C37 H37 119.7 . .
C35 C37 H37 119.7 . .
C42 C41 H41A 109.5 . .
C42 C41 H41B 109.5 . .
H41A C41 H41B 109.5 . .
C42 C41 H41C 109.5 . .
H41A C41 H41C 109.5 . .
H41B C41 H41C 109.5 . .
N41 C42 C43 118.9(7) . .
N41 C42 C41 120.6(6) . .
C43 C42 C41 120.4(7) . .
C44 C43 C42 122.1(8) . .
C44 C43 H43 119 . .
C42 C43 H43 119 . .
C43 C44 C45 120.2(7) . .
C43 C44 H44 119.9 . .
C45 C44 H44 119.9 . .
C44 C45 C47 124.9(7) . .
C44 C45 C46 115.9(7) . .
C47 C45 C46 119.1(7) . .
N41 C46 C45 122.8(6) . .
N41 C46 C36 117.5(6) . .
C45 C46 C36 119.6(6) . .
C37 C47 C45 121.1(7) . .
C37 C47 H47 119.4 . .
C45 C47 H47 119.4 . .
C12 N11 C16 120.0(6) . .
C12 N11 Pd1 121.8(5) . .
C16 N11 Pd1 117.3(5) . .
C22 N21 C26 118.8(7) . .
C22 N21 Pd1 135.8(5) . .
C26 N21 Pd1 103.9(5) . .
C32 N31 C36 118.3(6) . .
C32 N31 Pd1 132.0(5) . .
C36 N31 Pd1 107.9(4) . .
C42 N41 C46 119.6(6) . .
C42 N41 Pd1 129.5(5) . .
C46 N41 Pd1 110.5(4) . .
Pd2 Br23 Pd2 93.18(5) . 2_765
N41 Pd1 N11 176.7(2) . .
N41 Pd1 N31 79.9(2) . .
N11 Pd1 N31 100.0(2) . .
N41 Pd1 Br1 94.76(16) . .
N11 Pd1 Br1 83.90(16) . .
N31 Pd1 Br1 154.57(16) . .
N41 Pd1 N21 108.5(2) . .
N11 Pd1 N21 74.9(2) . .
N31 Pd1 N21 99.5(2) . .
Br1 Pd1 N21 105.77(15) . .
Br21 Pd2 Br22 90.57(6) . .
Br21 Pd2 Br23 177.13(4) . .
Br22 Pd2 Br23 91.72(6) . .
Br21 Pd2 Br23 90.89(5) . 2_765
Br22 Pd2 Br23 178.54(5) . 2_765
Br23 Pd2 Br23 86.82(5) . 2_765
Cl9 C9 Cl9 111.9(15) . 2_656
Cl9 C9 H9A 109.2 . .
Cl9 C9 H9A 109.2 2_656 .
Cl9 C9 H9B 109.2 . .
Cl9 C9 H9B 109.2 2_656 .
H9A C9 H9B 107.9 . .
C9 Cl9 C9 68.1(15) . 2_656

loop_
_geom_bond_atom_site_label_1
_geom_bond_atom_site_label_2
_geom_bond_distance
_geom_bond_site_symmetry_2
C11 C12 1.514(10) .
C11 H11A 0.96 .
C11 H11B 0.96 .
C11 H11C 0.96 .
C12 N11 1.310(10) .
C12 C13 1.415(10) .
C13 C14 1.358(12) .
C13 H13 0.93 .
C14 C15 1.400(12) .
C14 H14 0.93 .
C15 C16 1.420(10) .
C15 C17 1.423(11) .
C16 N11 1.382(9) .
C16 C26 1.432(11) .
C17 C27 1.326(13) .
C17 H17 0.93 .
C21 C22 1.523(11) .
C21 H21A 0.96 .
C21 H21B 0.96 .
C21 H21C 0.96 .
C22 N21 1.303(10) .
C22 C23 1.407(11) .
C23 C24 1.353(12) .
C23 H23 0.93 .
C24 C25 1.384(13) .
C24 H24 0.93 .
C25 C26 1.405(10) .
C25 C27 1.437(12) .
C26 N21 1.366(9) .
C27 H27 0.93 .
C31 C32 1.490(10) .
C31 H31A 0.96 .
C31 H31B 0.96 .
C31 H31C 0.96 .
C32 N31 1.335(9) .
C32 C33 1.417(11) .
C33 C34 1.363(12) .
C33 H33 0.93 .
C34 C35 1.389(11) .
C34 H34 0.93 .
C35 C36 1.384(10) .
C35 C37 1.438(11) .
C36 N31 1.376(8) .
C36 C46 1.416(9) .
C37 C47 1.344(11) .
C37 H37 0.93 .
C41 C42 1.467(11) .
C41 H41A 0.96 .
C41 H41B 0.96 .
C41 H41C 0.96 .
C42 N41 1.346(9) .
C42 C43 1.412(10) .
C43 C44 1.354(11) .
C43 H43 0.93 .
C44 C45 1.411(11) .
C44 H44 0.93 .
C45 C47 1.413(11) .
C45 C46 1.414(9) .
C46 N41 1.376(9) .
C47 H47 0.93 .
N11 Pd1 2.045(6) .
N21 Pd1 2.518(6) .
N31 Pd1 2.113(6) .
N41 Pd1 2.031(5) .
Br1 Pd1 2.4637(15) .
Br21 Pd2 2.3993(14) .
Br22 Pd2 2.4047(14) .
Br23 Pd2 2.4639(13) .
Br23 Pd2 2.4688(14) 2_765
Pd2 Br23 2.4688(14) 2_765
C9 Cl9 1.625(18) .
C9 Cl9 1.758(18) 2_656
C9 H9A 0.97 .
C9 H9B 0.97 .
Cl9 C9 1.758(18) 2_656
